data_1520167
loop_
_publ_author_name
'Callear, Samantha K.'
'Hursthouse, Michael B.'

_publ_section_title
;
 Hemi-tetramethylethylenediammonium maleate
;
_journal_name_full 'Crystal Structure Report Archive'
_journal_page_first 511
_journal_year 2008
_chemical_formula_sum 'C14 H24 N2 O8'
_chemical_formula_weight 348.35
_chemical_name_systematic
;
maleic acid & TEMED
;
_space_group_IT_number 14
_symmetry_cell_setting monoclinic
_symmetry_space_group_name_Hall '-P 2ybc'
_symmetry_space_group_name_H-M 'P 1 21/c 1'
_atom_sites_solution_hydrogens geom
_atom_sites_solution_primary direct
_atom_sites_solution_secondary difmap
_cell_angle_alpha 90.00
_cell_angle_beta 100.799(9)
_cell_angle_gamma 90.00
_cell_formula_units_Z 2
_cell_length_a 5.7536(6)
_cell_length_b 14.855(2)
_cell_length_c 10.1829(15)
_cell_measurement_reflns_used 1854
_cell_measurement_temperature 120(2)
_cell_measurement_theta_max 27.48
_cell_measurement_theta_min 2.91
_cell_volume 854.92(19)
_computing_cell_refinement 'DENZO (Otwinowski & Minor, 1997) & COLLECT (Hooft, R.W.W., 1998)'
_computing_data_collection 'COLLECT (Hooft, R.W.W., 1998)'
_computing_data_reduction 'DENZO (Otwinowski & Minor, 1997) & COLLECT (Hooft, R.W.W., 1998)'
_computing_structure_refinement 'SHELXL-97 (Sheldrick, 1997)'
_diffrn_ambient_temperature 120(2)
_diffrn_detector_area_resol_mean 9.091
_diffrn_measured_fraction_theta_full 0.993
_diffrn_measured_fraction_theta_max 0.993
_diffrn_measurement_device_type 'Bruker-Nonius 95mm CCD camera on \k-goniostat'
_diffrn_measurement_method '\f & \w scans'
_diffrn_radiation_monochromator '10cm confocal mirrors'
_diffrn_radiation_source 'Bruker-Nonius FR591 rotating anode'
_diffrn_radiation_type MoK\a
_diffrn_radiation_wavelength 0.71073
_diffrn_reflns_av_R_equivalents 0.0894
_diffrn_reflns_av_sigmaI/netI 0.0942
_diffrn_reflns_limit_h_max 7
_diffrn_reflns_limit_h_min -7
_diffrn_reflns_limit_k_max 19
_diffrn_reflns_limit_k_min -19
_diffrn_reflns_limit_l_max 13
_diffrn_reflns_limit_l_min -13
_diffrn_reflns_number 8592
_diffrn_reflns_theta_full 27.48
_diffrn_reflns_theta_max 27.48
_diffrn_reflns_theta_min 3.42
_exptl_absorpt_coefficient_mu 0.111
_exptl_absorpt_correction_T_max 0.9989
_exptl_absorpt_correction_T_min 0.9781
_exptl_absorpt_correction_type multi-scan
_exptl_absorpt_process_details 'SADABS V2.10 (Sheldrick, G.M., 2003)'
_exptl_crystal_colour colourless
_exptl_crystal_density_diffrn 1.353
_exptl_crystal_density_method 'not measured'
_exptl_crystal_description lath
_exptl_crystal_F_000 372
_exptl_crystal_size_max 0.20
_exptl_crystal_size_mid 0.04
_exptl_crystal_size_min 0.01
_refine_diff_density_max 0.297
_refine_diff_density_min -0.309
_refine_diff_density_rms 0.077
_refine_ls_extinction_method none
_refine_ls_goodness_of_fit_ref 1.159
_refine_ls_hydrogen_treatment constr
_refine_ls_matrix_type full
_refine_ls_number_parameters 119
_refine_ls_number_reflns 1949
_refine_ls_number_restraints 0
_refine_ls_restrained_S_all 1.159
_refine_ls_R_factor_all 0.1739
_refine_ls_R_factor_gt 0.1029
_refine_ls_shift/su_max 0.000
_refine_ls_shift/su_mean 0.000
_refine_ls_structure_factor_coef Fsqd
_refine_ls_weighting_details 'calc w=1/[\s^2^(Fo^2^)+(0.0000P)^2^+2.5854P] where P=(Fo^2^+2Fc^2^)/3'
_refine_ls_weighting_scheme calc
_refine_ls_wR_factor_gt 0.1553
_refine_ls_wR_factor_ref 0.1835
_reflns_number_gt 1190
_reflns_number_total 1949
_reflns_threshold_expression >2sigma(I)
_cod_data_source_file eCrystal-511.cif
_cod_data_source_block 07skc0020p21c
_cod_depositor_comments
;
Citation :
Callear, Samantha K. and Hursthouse, Michael B. (2008) 
University of Southampton, Crystal Structure Report Archive. 
(doi:10.5258/ecrystals/511)

More at:
http://ecrystals.chem.soton.ac.uk/511/
;
_cod_original_cell_volume 854.9(2)
_cod_original_sg_symbol_H-M P21/c
_cod_database_code 1520167

loop_
_symmetry_equiv_pos_as_xyz
'x, y, z'
'-x, y+1/2, -z+1/2'
'-x, -y, -z'
'x, -y-1/2, z-1/2'

loop_
_atom_site_label
_atom_site_type_symbol
_atom_site_fract_x
_atom_site_fract_y
_atom_site_fract_z
_atom_site_U_iso_or_equiv
_atom_site_adp_type
_atom_site_occupancy
_atom_site_symmetry_multiplicity
_atom_site_calc_flag
_atom_site_refinement_flags
_atom_site_disorder_assembly
_atom_site_disorder_group
C1 C 0.4774(7) 0.4190(3) 0.7062(4) 0.0273(10) Uani 1 1 d . . .
C2 C 0.2544(7) 0.4165(3) 0.6046(4) 0.0267(10) Uani 1 1 d . . .
H2 H 0.1165 0.4342 0.6368 0.032 Uiso 1 1 calc R . .
C3 C 0.2171(7) 0.3935(3) 0.4757(4) 0.0262(10) Uani 1 1 d . . .
H3 H 0.0571 0.3984 0.4310 0.031 Uiso 1 1 calc R . .
C4 C 0.3836(7) 0.3615(3) 0.3898(4) 0.0241(9) Uani 1 1 d . . .
O1A O 0.4567(5) 0.4308(2) 0.8250(3) 0.0301(8) Uani 1 1 d . . .
O1B O 0.6774(5) 0.4090(2) 0.6710(3) 0.0316(8) Uani 1 1 d . . .
O4A O 0.6126(5) 0.3650(2) 0.4352(3) 0.0309(8) Uani 1 1 d . . .
H4 H 0.6378 0.3819 0.5153 0.050(17) Uiso 1 1 calc R . .
O4B O 0.3037(5) 0.3325(2) 0.2785(3) 0.0357(8) Uani 1 1 d . . .
C21 C -0.2665(8) 0.3464(3) 1.1143(4) 0.0295(10) Uani 1 1 d . . .
H21A H -0.3550 0.2925 1.0793 0.038(13) Uiso 1 1 calc R . .
H21B H -0.3742 0.3897 1.1442 0.027(12) Uiso 1 1 calc R . .
H21C H -0.1418 0.3298 1.1898 0.025(11) Uiso 1 1 calc R . .
C23 C -0.0268(7) 0.4722(3) 1.0585(4) 0.0236(9) Uani 1 1 d . . .
H23A H 0.1227 0.4561 1.1192 0.034(12) Uiso 1 1 calc R . .
H23B H -0.1244 0.5080 1.1098 0.026(12) Uiso 1 1 calc R . .
C27 C -0.0039(8) 0.3218(3) 0.9536(4) 0.0306(10) Uani 1 1 d . . .
H27A H 0.0646 0.3498 0.8824 0.046 Uiso 1 1 calc R . .
H27B H -0.0989 0.2695 0.9176 0.046 Uiso 1 1 calc R . .
H27C H 0.1235 0.3023 1.0259 0.046 Uiso 1 1 calc R . .
N22 N -0.1571(6) 0.3881(2) 1.0065(3) 0.0240(8) Uani 1 1 d . . .
H22 H -0.2786 0.4044 0.9368 0.065(18) Uiso 1 1 calc R . .

loop_
_atom_site_aniso_label
_atom_site_aniso_U_11
_atom_site_aniso_U_22
_atom_site_aniso_U_33
_atom_site_aniso_U_23
_atom_site_aniso_U_13
_atom_site_aniso_U_12
C1 0.025(2) 0.026(3) 0.032(2) 0.000(2) 0.0080(18) -0.0043(19)
C2 0.019(2) 0.030(3) 0.032(2) -0.003(2) 0.0068(17) -0.0010(19)
C3 0.019(2) 0.031(3) 0.027(2) 0.003(2) 0.0027(17) 0.0072(18)
C4 0.027(2) 0.022(2) 0.022(2) 0.0017(19) 0.0024(17) -0.0014(18)
O1A 0.0278(16) 0.040(2) 0.0227(15) -0.0049(14) 0.0058(12) 0.0036(14)
O1B 0.0201(15) 0.048(2) 0.0266(15) -0.0050(15) 0.0049(12) -0.0017(14)
O4A 0.0236(16) 0.044(2) 0.0262(17) -0.0031(16) 0.0069(12) 0.0015(14)
O4B 0.0336(18) 0.047(2) 0.0258(16) -0.0088(15) 0.0046(13) -0.0057(15)
C21 0.030(2) 0.033(3) 0.026(2) 0.002(2) 0.0081(19) -0.005(2)
C23 0.027(2) 0.026(2) 0.018(2) -0.0030(18) 0.0048(17) 0.0008(19)
C27 0.033(3) 0.025(3) 0.035(2) -0.002(2) 0.009(2) 0.002(2)
N22 0.0241(18) 0.024(2) 0.0235(18) -0.0025(15) 0.0037(15) -0.0024(15)

loop_
_atom_type_symbol
_atom_type_description
_atom_type_scat_dispersion_real
_atom_type_scat_dispersion_imag
_atom_type_scat_source
C C 0.0033 0.0016 'International Tables Vol C Tables 4.2.6.8 and 6.1.1.4'
H H 0.0000 0.0000 'International Tables Vol C Tables 4.2.6.8 and 6.1.1.4'
N N 0.0061 0.0033 'International Tables Vol C Tables 4.2.6.8 and 6.1.1.4'
O O 0.0106 0.0060 'International Tables Vol C Tables 4.2.6.8 and 6.1.1.4'

loop_
_geom_angle_atom_site_label_1
_geom_angle_atom_site_label_2
_geom_angle_atom_site_label_3
_geom_angle
_geom_angle_site_symmetry_1
_geom_angle_site_symmetry_3
O1A C1 O1B 122.9(4) . .
O1A C1 C2 116.7(4) . .
O1B C1 C2 120.4(4) . .
C3 C2 C1 130.4(4) . .
C3 C2 H2 114.8 . .
C1 C2 H2 114.8 . .
C2 C3 C4 131.0(4) . .
C2 C3 H3 114.5 . .
C4 C3 H3 114.5 . .
O4B C4 O4A 121.3(4) . .
O4B C4 C3 119.1(4) . .
O4A C4 C3 119.6(4) . .
C4 O4A H4 109.5 . .
N22 C21 H21A 109.5 . .
N22 C21 H21B 109.5 . .
H21A C21 H21B 109.5 . .
N22 C21 H21C 109.5 . .
H21A C21 H21C 109.5 . .
H21B C21 H21C 109.5 . .
N22 C23 C23 109.6(4) . 3_567
N22 C23 H23A 109.8 . .
C23 C23 H23A 109.8 3_567 .
N22 C23 H23B 109.8 . .
C23 C23 H23B 109.8 3_567 .
H23A C23 H23B 108.2 . .
N22 C27 H27A 109.5 . .
N22 C27 H27B 109.5 . .
H27A C27 H27B 109.5 . .
N22 C27 H27C 109.5 . .
H27A C27 H27C 109.5 . .
H27B C27 H27C 109.5 . .
C27 N22 C21 110.5(3) . .
C27 N22 C23 112.8(3) . .
C21 N22 C23 109.6(3) . .
C27 N22 H22 107.9 . .
C21 N22 H22 107.9 . .
C23 N22 H22 107.9 . .

loop_
_geom_bond_atom_site_label_1
_geom_bond_atom_site_label_2
_geom_bond_distance
_geom_bond_site_symmetry_2
C1 O1A 1.250(5) .
C1 O1B 1.276(5) .
C1 C2 1.491(6) .
C2 C3 1.334(6) .
C2 H2 0.9500 .
C3 C4 1.491(5) .
C3 H3 0.9500 .
C4 O4B 1.219(5) .
C4 O4A 1.313(5) .
O4A H4 0.8400 .
C21 N22 1.498(5) .
C21 H21A 0.9800 .
C21 H21B 0.9800 .
C21 H21C 0.9800 .
C23 N22 1.501(5) .
C23 C23 1.528(8) 3_567
C23 H23A 0.9900 .
C23 H23B 0.9900 .
C27 N22 1.489(5) .
C27 H27A 0.9800 .
C27 H27B 0.9800 .
C27 H27C 0.9800 .
N22 H22 0.9300 .

loop_
_geom_hbond_atom_site_label_D
_geom_hbond_atom_site_label_H
_geom_hbond_atom_site_label_A
_geom_hbond_distance_DH
_geom_hbond_distance_HA
_geom_hbond_distance_DA
_geom_hbond_angle_DHA
_geom_hbond_site_symmetry_A
O4A H4 O1B 0.84 1.61 2.449(4) 176.4 .
N22 H22 O1A 0.93 1.77 2.686(4) 169.6 1_455
